data_7203932
loop_
_publ_author_name
'Hall, Adrian'
'Bailey, Patrick D.'
'Rees, David C.'
'Rosair, Georgina M.'
'Wightman, Richard H.'

_publ_section_title
;
 \a-Chloronitroso compounds derived from carbohydrate ketones:
 cycloadditions with cyclic dienes, a synthesis of
 (&#x2212;)-physoperuvine and a formal synthesis of (+)-epibatidine
;
_journal_issue 3
_journal_name_full 'Journal of the Chemical Society, Perkin Transactions 1'
_journal_page_first 329
_journal_paper_doi 10.1039/a908333b
_journal_year 2000
_chemical_formula_sum 'C24 H30 Cl N O5 Si'
_chemical_formula_weight 476.03
_chemical_name_systematic
; 
 ? 
;
_space_group_IT_number 19
_symmetry_cell_setting orthorhombic
_symmetry_space_group_name_Hall 'P 2ac 2ab'
_symmetry_space_group_name_H-M 'P 21 21 21'
_atom_sites_solution_hydrogens geom
_atom_sites_solution_primary direct
_atom_sites_solution_secondary difmap
_audit_creation_method SHELXL-97
_cell_angle_alpha 90.00
_cell_angle_beta 90.00
_cell_angle_gamma 90.00
_cell_formula_units_Z 4
_cell_length_a 9.9200(10)
_cell_length_b 10.1030(10)
_cell_length_c 25.963(2)
_cell_measurement_reflns_used 27
_cell_measurement_temperature 293(2)
_cell_measurement_theta_max 10.88
_cell_measurement_theta_min 4.59
_cell_volume 2602.1(4)
_computing_cell_refinement 'Siemens XSCANS'
_computing_data_collection 'Siemens XSCANS'
_computing_data_reduction 'Siemens SHELXTL'
_computing_molecular_graphics 'Siemens SHELXTL'
_computing_publication_material 'Siemens SHELXTL'
_computing_structure_refinement 'SHELXL-97 (Sheldrick, 1997)'
_computing_structure_solution 'SHELXS-97 (Sheldrick, 1990)'
_diffrn_ambient_temperature 293(2)
_diffrn_measured_fraction_theta_full 0.989
_diffrn_measured_fraction_theta_max 0.989
_diffrn_measurement_device_type 'Siemens P4'
_diffrn_measurement_method '\w scans'
_diffrn_radiation_monochromator graphite
_diffrn_radiation_source 'fine-focus sealed tube'
_diffrn_radiation_type MoK\a
_diffrn_radiation_wavelength 0.71073
_diffrn_reflns_av_R_equivalents 0.0313
_diffrn_reflns_av_sigmaI/netI 0.0966
_diffrn_reflns_limit_h_max 11
_diffrn_reflns_limit_h_min -1
_diffrn_reflns_limit_k_max 12
_diffrn_reflns_limit_k_min -1
_diffrn_reflns_limit_l_max 30
_diffrn_reflns_limit_l_min -1
_diffrn_reflns_number 3349
_diffrn_reflns_theta_full 25.00
_diffrn_reflns_theta_max 25.00
_diffrn_reflns_theta_min 2.16
_diffrn_standards_decay_% 7.01
_diffrn_standards_interval_count 97
_diffrn_standards_number 3
_exptl_absorpt_coefficient_mu 0.225
_exptl_absorpt_correction_T_max 0.7809
_exptl_absorpt_correction_T_min 0.7600
_exptl_absorpt_correction_type empirical
_exptl_crystal_colour royal_blue
_exptl_crystal_density_diffrn 1.215
_exptl_crystal_density_method 'not measured'
_exptl_crystal_description rectangular_block
_exptl_crystal_F_000 1008
_exptl_crystal_size_max 0.5
_exptl_crystal_size_mid 0.3
_exptl_crystal_size_min 0.2
_refine_diff_density_max 0.199
_refine_diff_density_min -0.178
_refine_diff_density_rms 0.045
_refine_ls_abs_structure_details 'Flack H D (1983), Acta Cryst. A39, 876-881'
_refine_ls_abs_structure_Flack 0.2(2)
_refine_ls_extinction_method none
_refine_ls_goodness_of_fit_ref 1.011
_refine_ls_hydrogen_treatment mixed
_refine_ls_matrix_type full
_refine_ls_number_parameters 290
_refine_ls_number_reflns 3143
_refine_ls_number_restraints 0
_refine_ls_restrained_S_all 1.011
_refine_ls_R_factor_all 0.1265
_refine_ls_R_factor_gt 0.0582
_refine_ls_shift/su_max 0.001
_refine_ls_shift/su_mean 0.000
_refine_ls_structure_factor_coef Fsqd
_refine_ls_weighting_details 'calc w=1/[\s^2^(Fo^2^)+(0.0284P)^2^+0.0000P] where P=(Fo^2^+2Fc^2^)/3'
_refine_ls_weighting_scheme calc
_refine_ls_wR_factor_gt 0.0972
_refine_ls_wR_factor_ref 0.1201
_reflns_number_gt 1765
_reflns_number_total 3143
_reflns_threshold_expression >2sigma(I)
_cod_data_source_file a908333b.txt
_cod_data_source_block 17
_cod_depositor_comments
;
The following automatic conversions were performed:
'_symmetry_cell_setting' value 'Orthorhombic' changed to 'orthorhombic'
according to '/home/saulius/struct/CIF-dictionaries/cif_core.dic'
dictionary named 'cif_core.dic' version 2.4.1 from 2010-06-29.

Automatic conversion script
Id: cif_fix_enum 1527 2010-12-29 10:47:43Z saulius 
;
_cod_original_sg_symbol_H-M P2(1)2(1)2(1)
_cod_database_code 7203932

loop_
_symmetry_equiv_pos_as_xyz
'x, y, z'
'-x+1/2, -y, z+1/2'
'-x, y+1/2, -z+1/2'
'x+1/2, -y+1/2, -z'

loop_
_atom_site_label
_atom_site_type_symbol
_atom_site_fract_x
_atom_site_fract_y
_atom_site_fract_z
_atom_site_U_iso_or_equiv
_atom_site_adp_type
_atom_site_occupancy
_atom_site_symmetry_multiplicity
_atom_site_calc_flag
_atom_site_refinement_flags
_atom_site_disorder_assembly
_atom_site_disorder_group
Si1 Si 0.73282(18) 0.25529(19) 0.15148(6) 0.0485(4) Uani 1 1 d . . .
Cl1 Cl 0.7942(2) 0.7642(2) 0.12909(6) 0.0833(7) Uani 1 1 d . . .
O1 O 0.5899(4) 0.6298(5) 0.05143(19) 0.0624(14) Uani 1 1 d . . .
O2 O 0.7325(5) 0.4193(4) 0.15025(17) 0.0519(11) Uani 1 1 d . . .
O3 O 0.8477(4) 0.6319(5) -0.01164(16) 0.0592(14) Uani 1 1 d . . .
O4 O 0.6335(5) 0.6932(7) -0.03316(18) 0.082(2) Uani 1 1 d . . .
O5 O 1.0136(5) 0.5968(7) 0.1181(2) 0.0856(19) Uani 1 1 d . . .
N1 N 0.9413(6) 0.5679(7) 0.0839(2) 0.0609(18) Uani 1 1 d . . .
C1 C 0.8120(6) 0.6448(6) 0.0800(2) 0.0475(15) Uani 1 1 d . . .
C2 C 0.8019(6) 0.7165(7) 0.0281(2) 0.0507(17) Uani 1 1 d . . .
H2A H 0.8460 0.8033 0.0280 0.061 Uiso 1 1 calc R . .
C3 C 0.6486(6) 0.7240(8) 0.0184(2) 0.0536(19) Uani 1 1 d . . .
H3A H 0.6142 0.8129 0.0257 0.064 Uiso 1 1 calc R . .
C4 C 0.6917(7) 0.5512(7) 0.0757(2) 0.0485(16) Uani 1 1 d . . .
H4A H 0.7157 0.4777 0.0528 0.058 Uiso 1 1 calc R . .
C5 C 0.7532(7) 0.6369(8) -0.0539(2) 0.065(2) Uani 1 1 d . . .
C6 C 0.7272(10) 0.4959(8) -0.0713(3) 0.094(3) Uani 1 1 d . . .
H6A H 0.8086 0.4591 -0.0853 0.141 Uiso 1 1 calc R . .
H6B H 0.6581 0.4955 -0.0972 0.141 Uiso 1 1 calc R . .
H6C H 0.6986 0.4437 -0.0424 0.141 Uiso 1 1 calc R . .
C7 C 0.8078(8) 0.7251(8) -0.0959(2) 0.077(2) Uani 1 1 d . . .
H7A H 0.8882 0.6866 -0.1100 0.115 Uiso 1 1 calc R . .
H7B H 0.8283 0.8107 -0.0819 0.115 Uiso 1 1 calc R . .
H7C H 0.7415 0.7342 -0.1227 0.115 Uiso 1 1 calc R . .
C8 C 0.6337(7) 0.4958(7) 0.1248(3) 0.0565(19) Uani 1 1 d . . .
H8A H 0.6046 0.5676 0.1469 0.068 Uiso 1 1 calc R . .
H8B H 0.5560 0.4412 0.1169 0.068 Uiso 1 1 calc R . .
C10 C 0.7380(7) 0.1865(6) 0.0840(2) 0.0527(17) Uani 1 1 d . . .
C11 C 0.8536(8) 0.1568(10) 0.0578(3) 0.081(3) Uani 1 1 d . . .
H11A H 0.9364 0.1700 0.0738 0.097 Uiso 1 1 calc R . .
C12 C 0.8507(11) 0.1075(10) 0.0078(4) 0.094(3) Uani 1 1 d . . .
H12A H 0.9309 0.0854 -0.0087 0.113 Uiso 1 1 calc R . .
C13 C 0.7281(11) 0.0910(8) -0.0178(3) 0.087(3) Uani 1 1 d . . .
H13A H 0.7251 0.0588 -0.0513 0.104 Uiso 1 1 calc R . .
C14 C 0.6135(10) 0.1233(10) 0.0078(3) 0.086(3) Uani 1 1 d . . .
H14A H 0.5309 0.1143 -0.0088 0.103 Uiso 1 1 calc R . .
C15 C 0.6167(8) 0.1697(10) 0.0583(3) 0.076(3) Uani 1 1 d . . .
H15A H 0.5363 0.1896 0.0751 0.091 Uiso 1 1 calc R . .
C20 C 0.5711(7) 0.2003(7) 0.1813(3) 0.0513(19) Uani 1 1 d . . .
C21 C 0.5229(8) 0.0692(8) 0.1776(3) 0.058(2) Uani 1 1 d . . .
H21A H 0.5705 0.0078 0.1581 0.070 Uiso 1 1 calc R . .
C22 C 0.4078(9) 0.0315(9) 0.2021(3) 0.078(3) Uani 1 1 d . . .
H22A H 0.3770 -0.0549 0.1982 0.093 Uiso 1 1 calc R . .
C23 C 0.3358(9) 0.1185(9) 0.2324(3) 0.077(3) Uani 1 1 d . . .
H23A H 0.2588 0.0904 0.2497 0.092 Uiso 1 1 calc R . .
C24 C 0.3795(8) 0.2478(9) 0.2367(3) 0.072(2) Uani 1 1 d . . .
H24A H 0.3316 0.3079 0.2568 0.087 Uiso 1 1 calc R . .
C25 C 0.4943(8) 0.2872(7) 0.2112(2) 0.0597(19) Uani 1 1 d . . .
H25A H 0.5218 0.3749 0.2139 0.072 Uiso 1 1 calc R . .
C30 C 0.8822(8) 0.2111(7) 0.1929(3) 0.061(2) Uani 1 1 d . . .
C31 C 1.0096(7) 0.2837(9) 0.1755(4) 0.100(3) Uani 1 1 d . . .
H31A H 0.9933 0.3774 0.1756 0.149 Uiso 1 1 calc R . .
H31B H 1.0333 0.2558 0.1414 0.149 Uiso 1 1 calc R . .
H31C H 1.0822 0.2636 0.1987 0.149 Uiso 1 1 calc R . .
C32 C 0.9054(10) 0.0604(8) 0.1931(4) 0.086(3) Uani 1 1 d . . .
H32A H 0.8245 0.0165 0.2039 0.129 Uiso 1 1 calc R . .
H32B H 0.9773 0.0393 0.2165 0.129 Uiso 1 1 calc R . .
H32C H 0.9291 0.0316 0.1590 0.129 Uiso 1 1 calc R . .
C33 C 0.8496(9) 0.2546(10) 0.2492(3) 0.095(3) Uani 1 1 d . . .
H33A H 0.7699 0.2098 0.2608 0.143 Uiso 1 1 calc R . .
H33B H 0.8349 0.3485 0.2501 0.143 Uiso 1 1 calc R . .
H33C H 0.9239 0.2323 0.2712 0.143 Uiso 1 1 calc R . .

loop_
_atom_site_aniso_label
_atom_site_aniso_U_11
_atom_site_aniso_U_22
_atom_site_aniso_U_33
_atom_site_aniso_U_23
_atom_site_aniso_U_13
_atom_site_aniso_U_12
Si1 0.0471(10) 0.0441(9) 0.0545(9) -0.0024(10) -0.0040(9) -0.0002(11)
Cl1 0.1183(17) 0.0645(12) 0.0670(11) -0.0252(10) 0.0115(11) -0.0149(15)
O1 0.041(2) 0.071(4) 0.075(3) 0.021(3) -0.003(2) 0.004(3)
O2 0.052(3) 0.042(2) 0.062(2) 0.001(2) -0.008(3) 0.001(2)
O3 0.047(3) 0.084(4) 0.047(2) 0.001(3) 0.003(2) 0.007(3)
O4 0.046(3) 0.141(6) 0.058(3) 0.010(3) -0.005(2) 0.020(3)
O5 0.065(3) 0.111(5) 0.081(4) 0.022(4) -0.031(3) -0.019(4)
N1 0.035(3) 0.083(5) 0.065(4) 0.011(4) 0.001(3) 0.001(3)
C1 0.052(4) 0.036(3) 0.054(4) -0.008(3) 0.005(3) 0.001(4)
C2 0.040(3) 0.052(4) 0.060(4) 0.004(3) 0.004(3) 0.000(3)
C3 0.047(4) 0.054(5) 0.059(4) 0.011(4) 0.005(3) 0.015(4)
C4 0.042(4) 0.051(4) 0.053(4) 0.003(3) 0.000(3) 0.010(4)
C5 0.051(4) 0.092(5) 0.052(4) 0.001(4) 0.000(4) -0.010(5)
C6 0.101(8) 0.092(6) 0.090(6) -0.005(5) 0.002(6) -0.026(6)
C7 0.077(5) 0.096(6) 0.058(4) 0.013(4) 0.001(4) 0.007(6)
C8 0.048(4) 0.048(4) 0.074(5) 0.008(4) 0.005(4) 0.001(4)
C10 0.051(4) 0.044(3) 0.062(4) -0.001(3) -0.002(4) -0.004(4)
C11 0.059(5) 0.098(7) 0.084(6) -0.010(6) 0.001(4) -0.002(6)
C12 0.104(8) 0.102(8) 0.075(6) -0.014(6) 0.039(6) 0.012(7)
C13 0.125(8) 0.075(5) 0.060(5) -0.016(4) 0.003(6) 0.011(7)
C14 0.099(7) 0.088(8) 0.071(5) -0.015(6) -0.013(5) -0.003(6)
C15 0.055(5) 0.106(8) 0.067(5) -0.011(5) 0.002(4) -0.007(5)
C20 0.056(4) 0.042(4) 0.056(4) 0.007(3) -0.001(3) -0.002(3)
C21 0.071(5) 0.052(5) 0.051(4) 0.009(4) -0.003(4) 0.001(4)
C22 0.094(7) 0.076(6) 0.063(5) 0.015(5) -0.002(5) -0.025(6)
C23 0.066(5) 0.103(7) 0.061(5) 0.022(5) 0.007(4) -0.015(6)
C24 0.068(5) 0.071(5) 0.078(5) 0.001(5) 0.018(4) -0.010(6)
C25 0.072(5) 0.050(4) 0.058(4) 0.002(4) -0.003(4) -0.007(4)
C30 0.062(5) 0.045(5) 0.076(5) -0.003(4) -0.029(4) 0.005(4)
C31 0.054(5) 0.095(7) 0.150(8) 0.008(7) -0.041(5) -0.003(5)
C32 0.090(7) 0.053(5) 0.115(8) 0.004(5) -0.020(6) 0.019(5)
C33 0.103(7) 0.105(7) 0.078(5) -0.016(6) -0.045(5) 0.032(8)

loop_
_atom_type_symbol
_atom_type_description
_atom_type_scat_dispersion_real
_atom_type_scat_dispersion_imag
_atom_type_scat_source
C C 0.0033 0.0016 'International Tables Vol C Tables 4.2.6.8 and 6.1.1.4'
H H 0.0000 0.0000 'International Tables Vol C Tables 4.2.6.8 and 6.1.1.4'
N N 0.0061 0.0033 'International Tables Vol C Tables 4.2.6.8 and 6.1.1.4'
O O 0.0106 0.0060 'International Tables Vol C Tables 4.2.6.8 and 6.1.1.4'
Si Si 0.0817 0.0704 'International Tables Vol C Tables 4.2.6.8 and 6.1.1.4'
Cl Cl 0.1484 0.1585 'International Tables Vol C Tables 4.2.6.8 and 6.1.1.4'

loop_
_geom_angle_atom_site_label_1
_geom_angle_atom_site_label_2
_geom_angle_atom_site_label_3
_geom_angle
_geom_angle_site_symmetry_1
_geom_angle_site_symmetry_3
_geom_angle_publ_flag
O2 Si1 C20 107.7(3) . . ?
O2 Si1 C30 104.5(3) . . ?
C20 Si1 C30 111.6(3) . . ?
O2 Si1 C10 110.5(3) . . ?
C20 Si1 C10 107.4(3) . . ?
C30 Si1 C10 114.9(3) . . ?
C3 O1 C4 110.5(5) . . ?
C8 O2 Si1 123.9(4) . . ?
C2 O3 C5 108.9(5) . . ?
C3 O4 C5 111.5(5) . . ?
O5 N1 C1 116.2(7) . . ?
N1 C1 C4 110.5(5) . . ?
N1 C1 C2 111.0(5) . . ?
C4 C1 C2 100.1(5) . . ?
N1 C1 Cl1 113.0(5) . . ?
C4 C1 Cl1 113.6(5) . . ?
C2 C1 Cl1 107.8(4) . . ?
O3 C2 C1 109.6(5) . . ?
O3 C2 C3 103.1(5) . . ?
C1 C2 C3 103.3(5) . . ?
O4 C3 O1 113.2(6) . . ?
O4 C3 C2 104.7(5) . . ?
O1 C3 C2 106.0(5) . . ?
O1 C4 C8 108.0(5) . . ?
O1 C4 C1 103.9(5) . . ?
C8 C4 C1 117.7(5) . . ?
O4 C5 O3 105.5(5) . . ?
O4 C5 C7 109.7(7) . . ?
O3 C5 C7 109.7(6) . . ?
O4 C5 C6 110.3(7) . . ?
O3 C5 C6 107.6(6) . . ?
C7 C5 C6 113.7(6) . . ?
O2 C8 C4 109.6(5) . . ?
C11 C10 C15 117.5(6) . . ?
C11 C10 Si1 124.6(6) . . ?
C15 C10 Si1 117.9(5) . . ?
C10 C11 C12 121.8(8) . . ?
C11 C12 C13 120.3(8) . . ?
C14 C13 C12 117.9(7) . . ?
C13 C14 C15 121.5(9) . . ?
C10 C15 C14 120.9(8) . . ?
C25 C20 C21 116.3(7) . . ?
C25 C20 Si1 120.8(5) . . ?
C21 C20 Si1 122.8(6) . . ?
C22 C21 C20 121.0(8) . . ?
C21 C22 C23 121.5(9) . . ?
C24 C23 C22 119.1(8) . . ?
C25 C24 C23 119.6(8) . . ?
C24 C25 C20 122.4(7) . . ?
C31 C30 C32 110.6(8) . . ?
C31 C30 C33 108.2(7) . . ?
C32 C30 C33 107.8(7) . . ?
C31 C30 Si1 111.6(5) . . ?
C32 C30 Si1 110.8(6) . . ?
C33 C30 Si1 107.7(5) . . ?

loop_
_geom_bond_atom_site_label_1
_geom_bond_atom_site_label_2
_geom_bond_distance
_geom_bond_site_symmetry_2
_geom_bond_publ_flag
Si1 O2 1.658(4) . ?
Si1 C20 1.866(7) . ?
Si1 C30 1.884(7) . ?
Si1 C10 1.885(6) . ?
Cl1 C1 1.762(6) . ?
O1 C3 1.407(8) . ?
O1 C4 1.431(7) . ?
O2 C8 1.412(8) . ?
O3 C2 1.414(7) . ?
O3 C5 1.444(7) . ?
O4 C3 1.382(7) . ?
O4 C5 1.423(8) . ?
O5 N1 1.178(7) . ?
N1 C1 1.504(9) . ?
C1 C4 1.527(9) . ?
C1 C2 1.535(8) . ?
C2 C3 1.543(8) . ?
C4 C8 1.506(9) . ?
C5 C7 1.509(9) . ?
C5 C6 1.517(11) . ?
C10 C11 1.367(10) . ?
C10 C15 1.386(9) . ?
C11 C12 1.389(11) . ?
C12 C13 1.396(12) . ?
C13 C14 1.356(12) . ?
C14 C15 1.394(11) . ?
C20 C25 1.397(9) . ?
C20 C21 1.411(10) . ?
C21 C22 1.362(11) . ?
C22 C23 1.380(12) . ?
C23 C24 1.381(12) . ?
C24 C25 1.378(10) . ?
C30 C31 1.529(11) . ?
C30 C32 1.539(10) . ?
C30 C33 1.560(10) . ?

loop_
_cod_related_entry_id
_cod_related_entry_database
_cod_related_entry_code
1 ChemSpider 9114940
